data_7715910
loop_
_publ_author_name
'Bubnov, Michael P.'
'Zolotukhin, Alexey A.'
'Fukin, Georgy K.'
'Rumyantcev, Roman V.'
'Bogomyakov, Artem S.'

_publ_section_title
;
 Valence tautomeric interconversion of bis-dioxolene cobalt complex with
 imino-pyridine functionalized by TEMPO moiety in solid solutions with
 isostructural nickel analogue: phase transitions and monocrystal
 destruction.
;
_journal_issue 21
_journal_name_full 'Dalton transactions (Cambridge, England : 2003)'
_journal_page_first 9151
_journal_page_last 9160
_journal_paper_doi 10.1039/d4dt00453a
_journal_volume 53
_journal_year 2024
_chemical_formula_sum 'C43 H62 Co0.5 N3 Ni0.5 O5'
_chemical_formula_weight 759.77
_space_group_crystal_system monoclinic
_space_group_IT_number 14
_space_group_name_Hall '-P 2ybc'
_space_group_name_H-M_alt 'P 1 21/c 1'
_atom_sites_solution_hydrogens geom
_atom_sites_solution_primary dual
_atom_sites_solution_secondary difmap
_audit_creation_method SHELXL-2019/3
_audit_update_record
;
2024-02-14 deposited with the CCDC.	2024-04-17 downloaded from the CCDC.
;
_cell_angle_alpha 90
_cell_angle_beta 101.056(2)
_cell_angle_gamma 90
_cell_formula_units_Z 4
_cell_length_a 10.7499(2)
_cell_length_b 15.7050(3)
_cell_length_c 26.8932(6)
_cell_measurement_reflns_used 19046
_cell_measurement_temperature 240(2)
_cell_measurement_theta_max 27.4210
_cell_measurement_theta_min 2.0180
_cell_volume 4456.04(16)
_computing_cell_refinement 'CrysAlisPro 1.171.43.105a (Rigaku OD, 2024)'
_computing_data_collection 'CrysAlisPro 1.171.43.105a (Rigaku OD, 2024)'
_computing_data_reduction 'CrysAlisPro 1.171.43.105a (Rigaku OD, 2024)'
_computing_structure_refinement SHELXL-2019/3
_computing_structure_solution SHELXT-2014/5
_diffrn_ambient_temperature 240(2)
_diffrn_detector_area_resol_mean 16.0704
_diffrn_measured_fraction_theta_full 1.000
_diffrn_measured_fraction_theta_max 1.000
_diffrn_measurement_device_type 'Xcalibur, Eos'
_diffrn_measurement_method '\w scans'
_diffrn_radiation_type MoK\a
_diffrn_radiation_wavelength 0.71073
_diffrn_reflns_av_R_equivalents 0.0296
_diffrn_reflns_av_unetI/netI 0.0224
_diffrn_reflns_Laue_measured_fraction_full 1.000
_diffrn_reflns_Laue_measured_fraction_max 1.000
_diffrn_reflns_limit_h_max 13
_diffrn_reflns_limit_h_min -13
_diffrn_reflns_limit_k_max 20
_diffrn_reflns_limit_k_min -20
_diffrn_reflns_limit_l_max 34
_diffrn_reflns_limit_l_min -34
_diffrn_reflns_number 60877
_diffrn_reflns_point_group_measured_fraction_full 1.000
_diffrn_reflns_point_group_measured_fraction_max 1.000
_diffrn_reflns_theta_full 25.242
_diffrn_reflns_theta_max 27.485
_diffrn_reflns_theta_min 2.016
_diffrn_source 'fine-focus sealed X-ray tube'
_exptl_absorpt_coefficient_mu 0.453
_exptl_absorpt_correction_T_max 0.931
_exptl_absorpt_correction_T_min 0.863
_exptl_absorpt_correction_type analytical
_exptl_absorpt_process_details
;
CrysAlisPro 1.171.43.105a (Rigaku Oxford Diffraction, 2024)
Analytical numeric absorption correction using a multifaceted crystal
model based on expressions derived by R.C. Clark & J.S. Reid.
(Clark, R. C. & Reid, J. S. (1995). Acta Cryst. A51, 887-897)
Empirical absorption correction using spherical harmonics,
implemented in SCALE3 ABSPACK scaling algorithm.
;
_exptl_crystal_colour black
_exptl_crystal_density_diffrn 1.133
_exptl_crystal_description prism
_exptl_crystal_F_000 1634
_exptl_crystal_size_max 0.420
_exptl_crystal_size_mid 0.330
_exptl_crystal_size_min 0.190
_refine_diff_density_max 0.302
_refine_diff_density_min -0.255
_refine_diff_density_rms 0.040
_refine_ls_extinction_method none
_refine_ls_goodness_of_fit_ref 1.032
_refine_ls_hydrogen_treatment constr
_refine_ls_matrix_type full
_refine_ls_number_parameters 494
_refine_ls_number_reflns 10211
_refine_ls_number_restraints 0
_refine_ls_restrained_S_all 1.032
_refine_ls_R_factor_all 0.0538
_refine_ls_R_factor_gt 0.0351
_refine_ls_shift/su_max 0.000
_refine_ls_shift/su_mean 0.000
_refine_ls_structure_factor_coef Fsqd
_refine_ls_weighting_details 'w=1/[\s^2^(Fo^2^)+(0.0423P)^2^+0.9003P] where P=(Fo^2^+2Fc^2^)/3'
_refine_ls_weighting_scheme calc
_refine_ls_wR_factor_gt 0.0836
_refine_ls_wR_factor_ref 0.0938
_reflns_Friedel_coverage 0.000
_reflns_number_gt 7824
_reflns_number_total 10211
_reflns_threshold_expression 'I > 2\s(I)'
_cod_data_source_file d4dt00453a2.cif
_cod_data_source_block conisqnntempo_240_1_1
_cod_depositor_comments 'Adding full bibliography for 7715910--7715918.cif.'
_cod_original_cell_volume 4456.03(16)
_cod_original_sg_symbol_H-M 'P 21/c'
_cod_original_formula_sum 'C43 H62 Co0.50 N3 Ni0.50 O5'
_cod_database_code 7715910
_shelx_shelxl_version_number 2019/3
_shelx_space_group_comment
;
The symmetry employed for this shelxl refinement is uniquely defined
by the following loop, which should always be used as a source of
symmetry information in preference to the above space-group names.
They are only intended as comments.
;
_shelx_estimated_absorpt_t_min 0.833
_shelx_estimated_absorpt_t_max 0.919
_oxdiff_exptl_absorpt_empirical_full_min 0.948
_oxdiff_exptl_absorpt_empirical_full_max 1.112
_oxdiff_exptl_absorpt_empirical_details
;
Empirical correction (ABSPACK) includes:
- Absorption correction using spherical harmonics
- Frame scaling
;

loop_
_space_group_symop_operation_xyz
'x, y, z'
'-x, y+1/2, -z+1/2'
'-x, -y, -z'
'x, -y-1/2, z-1/2'

loop_
_atom_site_label
_atom_site_type_symbol
_atom_site_fract_x
_atom_site_fract_y
_atom_site_fract_z
_atom_site_U_iso_or_equiv
_atom_site_adp_type
_atom_site_occupancy
_atom_site_site_symmetry_order
_atom_site_calc_flag
_atom_site_refinement_flags_posn
_atom_site_refinement_flags_adp
_atom_site_refinement_flags_occupancy
_atom_site_disorder_assembly
_atom_site_disorder_group
Co1 Co 0.63441(18) 0.33254(12) 0.40068(7) 0.0654(6) Uani 0.5 1 d . . P A 1
Ni1 Ni 0.63359(9) 0.33251(6) 0.40027(4) 0.0235(2) Uani 0.5 1 d . . P A 2
O1 O 0.49657(10) 0.26404(7) 0.42395(4) 0.0461(3) Uani 1 1 d . . . . .
O2 O 0.73135(10) 0.29048(7) 0.46807(4) 0.0513(3) Uani 1 1 d . . . . .
O3 O 0.78663(10) 0.38273(6) 0.37882(4) 0.0464(3) Uani 1 1 d . . . . .
O4 O 0.69818(11) 0.22840(7) 0.36647(5) 0.0524(3) Uani 1 1 d . . . . .
O5 O 0.4623(2) 0.16804(13) 0.17959(7) 0.1237(8) Uani 1 1 d . . . . .
N1 N 0.59989(12) 0.45086(8) 0.43050(5) 0.0432(3) Uani 1 1 d . . . . .
N2 N 0.50526(12) 0.38897(8) 0.33930(5) 0.0427(3) Uani 1 1 d . . . . .
N3 N 0.46535(18) 0.22355(12) 0.21460(6) 0.0748(5) Uani 1 1 d . . . . .
C1 C 0.53765(14) 0.22076(9) 0.46421(6) 0.0397(3) Uani 1 1 d . . . . .
C2 C 0.66998(14) 0.23563(9) 0.48879(6) 0.0416(3) Uani 1 1 d . . . . .
C3 C 0.72489(15) 0.19094(10) 0.53413(6) 0.0459(4) Uani 1 1 d . . . . .
C4 C 0.64582(17) 0.13737(11) 0.55312(6) 0.0536(4) Uani 1 1 d . . . . .
H4 H 0.677852 0.108389 0.583461 0.064 Uiso 1 1 calc R U . . .
C5 C 0.51788(17) 0.12300(10) 0.52958(6) 0.0519(4) Uani 1 1 d . . . . .
H5 H 0.469702 0.084855 0.545078 0.062 Uiso 1 1 calc R U . . .
C6 C 0.46090(15) 0.16161(9) 0.48560(6) 0.0438(3) Uani 1 1 d . . . . .
C7 C 0.86483(17) 0.20323(12) 0.55796(7) 0.0568(4) Uani 1 1 d . . . . .
C8 C 0.9467(2) 0.17833(16) 0.51971(9) 0.0830(7) Uani 1 1 d . . . . .
H8A H 0.930327 0.119430 0.509713 0.124 Uiso 1 1 calc R U . . .
H8B H 1.035489 0.185076 0.535023 0.124 Uiso 1 1 calc R U . . .
H8C H 0.926312 0.214684 0.490107 0.124 Uiso 1 1 calc R U . . .
C9 C 0.8889(2) 0.29587(14) 0.57455(10) 0.0864(7) Uani 1 1 d . . . . .
H9A H 0.871374 0.332691 0.545073 0.130 Uiso 1 1 calc R U . . .
H9B H 0.976654 0.302561 0.591271 0.130 Uiso 1 1 calc R U . . .
H9C H 0.833860 0.311120 0.597821 0.130 Uiso 1 1 calc R U . . .
C10 C 0.9046(2) 0.14657(16) 0.60473(8) 0.0827(7) Uani 1 1 d . . . . .
H10A H 0.854260 0.160854 0.629894 0.124 Uiso 1 1 calc R U . . .
H10B H 0.993579 0.155719 0.618825 0.124 Uiso 1 1 calc R U . . .
H10C H 0.890979 0.087293 0.595075 0.124 Uiso 1 1 calc R U . . .
C11 C 0.32407(15) 0.14346(10) 0.45938(7) 0.0497(4) Uani 1 1 d . . . . .
C12 C 0.26028(19) 0.07863(12) 0.48900(8) 0.0667(5) Uani 1 1 d . . . . .
H12A H 0.307067 0.025486 0.491713 0.100 Uiso 1 1 calc R U . . .
H12B H 0.173954 0.068797 0.471388 0.100 Uiso 1 1 calc R U . . .
H12C H 0.259472 0.100608 0.522648 0.100 Uiso 1 1 calc R U . . .
C13 C 0.32447(19) 0.10712(12) 0.40657(7) 0.0647(5) Uani 1 1 d . . . . .
H13A H 0.360229 0.148721 0.386642 0.097 Uiso 1 1 calc R U . . .
H13B H 0.238298 0.094028 0.389982 0.097 Uiso 1 1 calc R U . . .
H13C H 0.375127 0.055599 0.409641 0.097 Uiso 1 1 calc R U . . .
C14 C 0.24461(17) 0.22555(12) 0.45486(8) 0.0636(5) Uani 1 1 d . . . . .
H14A H 0.244555 0.248204 0.488412 0.095 Uiso 1 1 calc R U . . .
H14B H 0.158322 0.212980 0.438194 0.095 Uiso 1 1 calc R U . . .
H14C H 0.280864 0.267211 0.435132 0.095 Uiso 1 1 calc R U . . .
C15 C 0.85660(14) 0.32794(10) 0.36220(6) 0.0422(3) Uani 1 1 d . . . . .
C16 C 0.80766(15) 0.24092(10) 0.35564(6) 0.0450(4) Uani 1 1 d . . . . .
C17 C 0.88074(17) 0.17560(11) 0.33705(7) 0.0543(4) Uani 1 1 d . . . . .
C18 C 0.99185(19) 0.20123(14) 0.32493(8) 0.0689(5) Uani 1 1 d . . . . .
H18 H 1.040650 0.160566 0.311602 0.083 Uiso 1 1 calc R U . . .
C19 C 1.03825(18) 0.28528(14) 0.33117(8) 0.0693(5) Uani 1 1 d . . . . .
H19 H 1.116225 0.297427 0.321799 0.083 Uiso 1 1 calc R U . . .
C20 C 0.97654(15) 0.34989(11) 0.35002(7) 0.0525(4) Uani 1 1 d . . . . .
C21 C 0.8335(2) 0.08359(12) 0.33234(8) 0.0683(5) Uani 1 1 d . . . . .
C22 C 0.8202(3) 0.05072(14) 0.38434(9) 0.0916(8) Uani 1 1 d . . . . .
H22A H 0.900536 0.056513 0.407683 0.137 Uiso 1 1 calc R U . . .
H22B H 0.795549 -0.008776 0.381772 0.137 Uiso 1 1 calc R U . . .
H22C H 0.755875 0.083505 0.396698 0.137 Uiso 1 1 calc R U . . .
C23 C 0.7056(2) 0.07941(14) 0.29562(10) 0.0972(9) Uani 1 1 d . . . . .
H23A H 0.644097 0.113853 0.308618 0.146 Uiso 1 1 calc R U . . .
H23B H 0.676620 0.020831 0.292257 0.146 Uiso 1 1 calc R U . . .
H23C H 0.715214 0.100893 0.262751 0.146 Uiso 1 1 calc R U . . .
C24 C 0.9268(3) 0.02531(15) 0.31199(10) 0.1010(9) Uani 1 1 d . . . . .
H24A H 0.934159 0.043614 0.278225 0.151 Uiso 1 1 calc R U . . .
H24B H 0.896033 -0.032866 0.310668 0.151 Uiso 1 1 calc R U . . .
H24C H 1.009199 0.028334 0.334206 0.151 Uiso 1 1 calc R U . . .
C25 C 1.02795(17) 0.44005(13) 0.35996(9) 0.0677(5) Uani 1 1 d . . . . .
C26 C 0.9388(2) 0.50369(14) 0.32767(10) 0.0845(7) Uani 1 1 d . . . . .
H26A H 0.928586 0.488165 0.292208 0.127 Uiso 1 1 calc R U . . .
H26B H 0.974514 0.560473 0.332627 0.127 Uiso 1 1 calc R U . . .
H26C H 0.856870 0.502682 0.337757 0.127 Uiso 1 1 calc R U . . .
C27 C 1.0408(2) 0.46050(14) 0.41640(10) 0.0860(7) Uani 1 1 d . . . . .
H27A H 0.957448 0.461260 0.425236 0.129 Uiso 1 1 calc R U . . .
H27B H 1.080437 0.515810 0.423420 0.129 Uiso 1 1 calc R U . . .
H27C H 1.092624 0.417386 0.436298 0.129 Uiso 1 1 calc R U . . .
C28 C 1.1598(2) 0.44857(17) 0.34598(13) 0.1093(10) Uani 1 1 d . . . . .
H28A H 1.217605 0.408246 0.365644 0.164 Uiso 1 1 calc R U . . .
H28B H 1.191361 0.505970 0.353317 0.164 Uiso 1 1 calc R U . . .
H28C H 1.153483 0.436873 0.310162 0.164 Uiso 1 1 calc R U . . .
C29 C 0.65337(17) 0.48211(11) 0.47558(7) 0.0549(4) Uani 1 1 d . . . . .
H29 H 0.709066 0.447307 0.498047 0.066 Uiso 1 1 calc R U . . .
C30 C 0.63004(19) 0.56384(12) 0.49057(8) 0.0640(5) Uani 1 1 d . . . . .
H30 H 0.669773 0.584333 0.522518 0.077 Uiso 1 1 calc R U . . .
C31 C 0.5482(2) 0.61434(12) 0.45815(8) 0.0645(5) Uani 1 1 d . . . . .
H31 H 0.530155 0.669846 0.467746 0.077 Uiso 1 1 calc R U . . .
C32 C 0.49255(18) 0.58315(10) 0.41131(7) 0.0559(4) Uani 1 1 d . . . . .
H32 H 0.435832 0.616846 0.388541 0.067 Uiso 1 1 calc R U . . .
C33 C 0.52163(14) 0.50143(10) 0.39842(6) 0.0429(3) Uani 1 1 d . . . . .
C34 C 0.47302(15) 0.46405(10) 0.34867(6) 0.0452(4) Uani 1 1 d . . . . .
H34 H 0.418331 0.495433 0.323857 0.054 Uiso 1 1 calc R U . . .
C35 C 0.45851(17) 0.35296(11) 0.28864(6) 0.0518(4) Uani 1 1 d . . . . .
H35 H 0.391410 0.389748 0.269333 0.062 Uiso 1 1 calc R U . . .
C36 C 0.40702(16) 0.26440(12) 0.29458(6) 0.0540(4) Uani 1 1 d . . . . .
H36A H 0.335351 0.268994 0.312116 0.065 Uiso 1 1 calc R U . . .
H36B H 0.473000 0.230728 0.316110 0.065 Uiso 1 1 calc R U . . .
C37 C 0.36327(19) 0.21673(14) 0.24475(7) 0.0694(5) Uani 1 1 d . . . . .
C38 C 0.5393(2) 0.30269(15) 0.20993(7) 0.0735(6) Uani 1 1 d . . . . .
C39 C 0.56960(19) 0.34694(12) 0.26159(7) 0.0597(5) Uani 1 1 d . . . . .
H39A H 0.638474 0.315931 0.283297 0.072 Uiso 1 1 calc R U . . .
H39B H 0.600222 0.404594 0.256860 0.072 Uiso 1 1 calc R U . . .
C40 C 0.2385(2) 0.2532(2) 0.21437(9) 0.1059(9) Uani 1 1 d . . . . .
H40A H 0.246865 0.314298 0.210760 0.159 Uiso 1 1 calc R U . . .
H40B H 0.169991 0.241314 0.232128 0.159 Uiso 1 1 calc R U . . .
H40C H 0.220237 0.227022 0.181107 0.159 Uiso 1 1 calc R U . . .
C41 C 0.3455(2) 0.12284(15) 0.25561(10) 0.0911(7) Uani 1 1 d . . . . .
H41A H 0.318022 0.092654 0.223945 0.137 Uiso 1 1 calc R U . . .
H41B H 0.281985 0.116874 0.276584 0.137 Uiso 1 1 calc R U . . .
H41C H 0.425207 0.099178 0.273229 0.137 Uiso 1 1 calc R U . . .
C42 C 0.4659(3) 0.3605(2) 0.16866(8) 0.1151(11) Uani 1 1 d . . . . .
H42A H 0.444020 0.328900 0.137213 0.173 Uiso 1 1 calc R U . . .
H42B H 0.518048 0.409041 0.163756 0.173 Uiso 1 1 calc R U . . .
H42C H 0.389022 0.380275 0.178862 0.173 Uiso 1 1 calc R U . . .
C43 C 0.6648(3) 0.27730(16) 0.19540(10) 0.0956(8) Uani 1 1 d . . . . .
H43A H 0.708018 0.236251 0.219679 0.143 Uiso 1 1 calc R U . . .
H43B H 0.717676 0.327382 0.195466 0.143 Uiso 1 1 calc R U . . .
H43C H 0.648530 0.252132 0.161841 0.143 Uiso 1 1 calc R U . . .

loop_
_atom_site_aniso_label
_atom_site_aniso_U_11
_atom_site_aniso_U_22
_atom_site_aniso_U_33
_atom_site_aniso_U_23
_atom_site_aniso_U_13
_atom_site_aniso_U_12
Co1 0.0645(12) 0.0583(12) 0.0766(12) 0.0007(9) 0.0213(9) -0.0017(9)
Ni1 0.0237(5) 0.0205(5) 0.0285(4) 0.0015(4) 0.0105(4) -0.0002(4)
O1 0.0414(6) 0.0479(6) 0.0498(6) 0.0051(5) 0.0112(5) -0.0019(5)
O2 0.0429(6) 0.0477(6) 0.0627(7) 0.0074(5) 0.0085(5) -0.0039(5)
O3 0.0454(6) 0.0378(6) 0.0597(7) -0.0009(5) 0.0191(5) -0.0021(5)
O4 0.0509(7) 0.0389(6) 0.0697(7) -0.0043(5) 0.0177(6) -0.0038(5)
O5 0.1517(18) 0.1324(16) 0.0999(13) -0.0697(12) 0.0568(13) -0.0244(13)
N1 0.0448(7) 0.0421(7) 0.0463(7) -0.0005(6) 0.0177(6) 0.0003(6)
N2 0.0458(7) 0.0438(7) 0.0416(7) 0.0009(6) 0.0163(5) 0.0021(6)
N3 0.0837(12) 0.0846(12) 0.0589(10) -0.0268(9) 0.0203(9) 0.0025(10)
C1 0.0440(8) 0.0349(7) 0.0429(8) -0.0038(6) 0.0150(6) 0.0036(6)
C2 0.0427(8) 0.0359(7) 0.0485(8) -0.0030(6) 0.0147(7) 0.0027(6)
C3 0.0491(9) 0.0403(8) 0.0490(9) -0.0037(7) 0.0110(7) 0.0079(7)
C4 0.0647(11) 0.0495(9) 0.0474(9) 0.0063(8) 0.0124(8) 0.0066(8)
C5 0.0603(10) 0.0446(9) 0.0551(10) 0.0047(8) 0.0220(8) -0.0027(8)
C6 0.0478(8) 0.0367(7) 0.0511(9) -0.0047(7) 0.0203(7) 0.0007(6)
C7 0.0506(10) 0.0559(10) 0.0615(11) 0.0003(9) 0.0047(8) 0.0092(8)
C8 0.0524(11) 0.1120(19) 0.0856(15) 0.0021(13) 0.0157(10) 0.0186(12)
C9 0.0706(14) 0.0679(13) 0.1063(18) -0.0137(13) -0.0189(12) -0.0042(11)
C10 0.0681(13) 0.0949(16) 0.0776(14) 0.0170(12) -0.0048(11) 0.0158(12)
C11 0.0461(9) 0.0449(8) 0.0612(10) -0.0019(8) 0.0181(8) -0.0056(7)
C12 0.0615(11) 0.0589(11) 0.0859(14) 0.0010(10) 0.0293(10) -0.0138(9)
C13 0.0665(12) 0.0612(11) 0.0662(11) -0.0100(9) 0.0125(9) -0.0170(9)
C14 0.0461(10) 0.0567(11) 0.0899(14) 0.0001(10) 0.0182(9) -0.0004(8)
C15 0.0394(8) 0.0425(8) 0.0450(8) 0.0033(7) 0.0085(6) 0.0042(6)
C16 0.0442(8) 0.0424(8) 0.0474(8) -0.0010(7) 0.0067(7) 0.0039(7)
C17 0.0584(10) 0.0500(9) 0.0521(9) -0.0042(8) 0.0047(8) 0.0144(8)
C18 0.0618(12) 0.0725(13) 0.0750(13) -0.0062(11) 0.0200(10) 0.0250(10)
C19 0.0461(10) 0.0813(14) 0.0862(14) 0.0042(11) 0.0268(10) 0.0106(10)
C20 0.0371(8) 0.0598(10) 0.0612(10) 0.0084(8) 0.0107(7) 0.0037(7)
C21 0.0858(14) 0.0476(10) 0.0659(12) -0.0087(9) 0.0005(10) 0.0165(10)
C22 0.139(2) 0.0506(12) 0.0859(16) 0.0002(11) 0.0225(15) 0.0027(13)
C23 0.110(2) 0.0505(12) 0.113(2) -0.0177(12) -0.0231(15) 0.0005(12)
C24 0.137(2) 0.0633(14) 0.1019(19) -0.0183(13) 0.0203(17) 0.0352(14)
C25 0.0408(9) 0.0633(11) 0.1001(16) 0.0172(11) 0.0159(9) -0.0049(8)
C26 0.0637(13) 0.0702(13) 0.1218(19) 0.0369(14) 0.0233(12) -0.0024(11)
C27 0.0708(14) 0.0672(13) 0.1115(19) -0.0071(13) -0.0040(13) -0.0178(11)
C28 0.0514(13) 0.0989(19) 0.184(3) 0.0254(19) 0.0400(16) -0.0122(12)
C29 0.0561(10) 0.0555(10) 0.0539(10) -0.0065(8) 0.0127(8) -0.0010(8)
C30 0.0728(12) 0.0583(11) 0.0632(11) -0.0189(9) 0.0185(10) -0.0084(10)
C31 0.0805(13) 0.0461(10) 0.0737(12) -0.0147(9) 0.0321(11) -0.0019(9)
C32 0.0699(11) 0.0413(9) 0.0634(11) 0.0045(8) 0.0302(9) 0.0079(8)
C33 0.0483(8) 0.0397(8) 0.0462(8) 0.0029(7) 0.0231(7) 0.0001(7)
C34 0.0491(9) 0.0453(8) 0.0453(8) 0.0087(7) 0.0191(7) 0.0078(7)
C35 0.0579(10) 0.0581(10) 0.0394(8) -0.0016(7) 0.0093(7) 0.0099(8)
C36 0.0466(9) 0.0656(11) 0.0501(9) -0.0114(8) 0.0105(7) -0.0012(8)
C37 0.0584(11) 0.0886(15) 0.0596(11) -0.0246(11) 0.0075(9) -0.0009(10)
C38 0.0985(16) 0.0793(14) 0.0492(10) -0.0034(10) 0.0304(11) 0.0159(12)
C39 0.0755(12) 0.0588(11) 0.0508(9) 0.0004(8) 0.0274(9) 0.0019(9)
C40 0.0732(15) 0.160(3) 0.0736(15) -0.0380(17) -0.0122(12) 0.0134(16)
C41 0.0839(16) 0.0896(17) 0.0990(17) -0.0409(14) 0.0156(13) -0.0289(13)
C42 0.172(3) 0.128(2) 0.0484(12) 0.0102(14) 0.0282(15) 0.043(2)
C43 0.118(2) 0.0948(18) 0.0924(17) -0.0132(14) 0.0665(16) 0.0031(15)

loop_
_atom_type_symbol
_atom_type_description
_atom_type_scat_dispersion_real
_atom_type_scat_dispersion_imag
_atom_type_scat_source
C C 0.0033 0.0016 'International Tables Vol C Tables 4.2.6.8 and 6.1.1.4'
H H 0.0000 0.0000 'International Tables Vol C Tables 4.2.6.8 and 6.1.1.4'
N N 0.0061 0.0033 'International Tables Vol C Tables 4.2.6.8 and 6.1.1.4'
O O 0.0106 0.0060 'International Tables Vol C Tables 4.2.6.8 and 6.1.1.4'
Co Co 0.3494 0.9721 'International Tables Vol C Tables 4.2.6.8 and 6.1.1.4'
Ni Ni 0.3393 1.1124 'International Tables Vol C Tables 4.2.6.8 and 6.1.1.4'

loop_
_geom_angle_atom_site_label_1
_geom_angle_atom_site_label_2
_geom_angle_atom_site_label_3
_geom_angle
_geom_angle_site_symmetry_1
_geom_angle_site_symmetry_3
_geom_angle_publ_flag
O3 Co1 O2 94.71(9) . . ?
O3 Co1 O1 170.76(11) . . ?
O2 Co1 O1 80.29(8) . . ?
O3 Co1 O4 79.66(8) . . ?
O2 Co1 O4 89.00(9) . . ?
O1 Co1 O4 92.42(9) . . ?
O3 Co1 N1 88.73(9) . . ?
O2 Co1 N1 92.61(9) . . ?
O1 Co1 N1 99.20(9) . . ?
O4 Co1 N1 168.38(11) . . ?
O3 Co1 N2 93.23(9) . . ?
O2 Co1 N2 167.48(11) . . ?
O1 Co1 N2 93.07(9) . . ?
O4 Co1 N2 101.96(9) . . ?
N1 Co1 N2 77.89(8) . . ?
O3 Ni1 O1 170.51(7) . . ?
O3 Ni1 O2 94.26(6) . . ?
O1 Ni1 O2 80.06(5) . . ?
O3 Ni1 O4 79.65(5) . . ?
O1 Ni1 O4 92.55(6) . . ?
O2 Ni1 O4 88.74(6) . . ?
O3 Ni1 N1 88.57(6) . . ?
O1 Ni1 N1 99.18(6) . . ?
O2 Ni1 N1 92.19(6) . . ?
O4 Ni1 N1 168.22(7) . . ?
O3 Ni1 N2 93.49(6) . . ?
O1 Ni1 N2 93.47(6) . . ?
O2 Ni1 N2 167.40(7) . . ?
O4 Ni1 N2 102.42(6) . . ?
N1 Ni1 N2 78.08(6) . . ?
C1 O1 Ni1 113.19(10) . . ?
C1 O1 Co1 112.86(11) . . ?
C2 O2 Co1 113.04(11) . . ?
C2 O2 Ni1 112.91(10) . . ?
C15 O3 Co1 113.95(11) . . ?
C15 O3 Ni1 113.93(10) . . ?
C16 O4 Ni1 112.43(10) . . ?
C16 O4 Co1 112.28(11) . . ?
C29 N1 C33 118.33(14) . . ?
C29 N1 Co1 126.94(13) . . ?
C33 N1 Co1 114.55(11) . . ?
C29 N1 Ni1 127.28(12) . . ?
C33 N1 Ni1 114.22(10) . . ?
C34 N2 C35 118.92(14) . . ?
C34 N2 Ni1 113.37(11) . . ?
C35 N2 Ni1 127.61(10) . . ?
C34 N2 Co1 113.22(12) . . ?
C35 N2 Co1 127.75(11) . . ?
O5 N3 C37 115.78(18) . . ?
O5 N3 C38 116.36(17) . . ?
C37 N3 C38 124.46(16) . . ?
O1 C1 C6 123.39(14) . . ?
O1 C1 C2 116.28(13) . . ?
C6 C1 C2 120.32(13) . . ?
O2 C2 C3 122.63(14) . . ?
O2 C2 C1 116.63(13) . . ?
C3 C2 C1 120.73(13) . . ?
C4 C3 C2 115.89(15) . . ?
C4 C3 C7 123.69(15) . . ?
C2 C3 C7 120.41(14) . . ?
C3 C4 C5 123.53(16) . . ?
C3 C4 H4 118.2 . . ?
C5 C4 H4 118.2 . . ?
C6 C5 C4 123.50(15) . . ?
C6 C5 H5 118.3 . . ?
C4 C5 H5 118.3 . . ?
C5 C6 C1 115.98(15) . . ?
C5 C6 C11 123.23(14) . . ?
C1 C6 C11 120.78(14) . . ?
C8 C7 C9 110.67(19) . . ?
C8 C7 C3 109.45(15) . . ?
C9 C7 C3 109.86(15) . . ?
C8 C7 C10 107.35(17) . . ?
C9 C7 C10 107.93(18) . . ?
C3 C7 C10 111.54(16) . . ?
C7 C8 H8A 109.5 . . ?
C7 C8 H8B 109.5 . . ?
H8A C8 H8B 109.5 . . ?
C7 C8 H8C 109.5 . . ?
H8A C8 H8C 109.5 . . ?
H8B C8 H8C 109.5 . . ?
C7 C9 H9A 109.5 . . ?
C7 C9 H9B 109.5 . . ?
H9A C9 H9B 109.5 . . ?
C7 C9 H9C 109.5 . . ?
H9A C9 H9C 109.5 . . ?
H9B C9 H9C 109.5 . . ?
C7 C10 H10A 109.5 . . ?
C7 C10 H10B 109.5 . . ?
H10A C10 H10B 109.5 . . ?
C7 C10 H10C 109.5 . . ?
H10A C10 H10C 109.5 . . ?
H10B C10 H10C 109.5 . . ?
C6 C11 C13 108.85(13) . . ?
C6 C11 C12 111.73(15) . . ?
C13 C11 C12 108.39(14) . . ?
C6 C11 C14 110.50(14) . . ?
C13 C11 C14 109.83(16) . . ?
C12 C11 C14 107.50(14) . . ?
C11 C12 H12A 109.5 . . ?
C11 C12 H12B 109.5 . . ?
H12A C12 H12B 109.5 . . ?
C11 C12 H12C 109.5 . . ?
H12A C12 H12C 109.5 . . ?
H12B C12 H12C 109.5 . . ?
C11 C13 H13A 109.5 . . ?
C11 C13 H13B 109.5 . . ?
H13A C13 H13B 109.5 . . ?
C11 C13 H13C 109.5 . . ?
H13A C13 H13C 109.5 . . ?
H13B C13 H13C 109.5 . . ?
C11 C14 H14A 109.5 . . ?
C11 C14 H14B 109.5 . . ?
H14A C14 H14B 109.5 . . ?
C11 C14 H14C 109.5 . . ?
H14A C14 H14C 109.5 . . ?
H14B C14 H14C 109.5 . . ?
O3 C15 C20 122.25(14) . . ?
O3 C15 C16 116.67(13) . . ?
C20 C15 C16 121.07(14) . . ?
O4 C16 C17 123.80(15) . . ?
O4 C16 C15 116.17(13) . . ?
C17 C16 C15 120.02(15) . . ?
C18 C17 C16 115.85(16) . . ?
C18 C17 C21 123.62(17) . . ?
C16 C17 C21 120.52(17) . . ?
C17 C18 C19 123.81(17) . . ?
C17 C18 H18 118.1 . . ?
C19 C18 H18 118.1 . . ?
C20 C19 C18 123.74(18) . . ?
C20 C19 H19 118.1 . . ?
C18 C19 H19 118.1 . . ?
C19 C20 C15 115.46(16) . . ?
C19 C20 C25 124.82(16) . . ?
C15 C20 C25 119.70(15) . . ?
C22 C21 C17 109.42(16) . . ?
C22 C21 C23 110.3(2) . . ?
C17 C21 C23 109.67(16) . . ?
C22 C21 C24 107.97(18) . . ?
C17 C21 C24 111.34(19) . . ?
C23 C21 C24 108.16(19) . . ?
C21 C22 H22A 109.5 . . ?
C21 C22 H22B 109.5 . . ?
H22A C22 H22B 109.5 . . ?
C21 C22 H22C 109.5 . . ?
H22A C22 H22C 109.5 . . ?
H22B C22 H22C 109.5 . . ?
C21 C23 H23A 109.5 . . ?
C21 C23 H23B 109.5 . . ?
H23A C23 H23B 109.5 . . ?
C21 C23 H23C 109.5 . . ?
H23A C23 H23C 109.5 . . ?
H23B C23 H23C 109.5 . . ?
C21 C24 H24A 109.5 . . ?
C21 C24 H24B 109.5 . . ?
H24A C24 H24B 109.5 . . ?
C21 C24 H24C 109.5 . . ?
H24A C24 H24C 109.5 . . ?
H24B C24 H24C 109.5 . . ?
C20 C25 C27 109.22(16) . . ?
C20 C25 C26 109.87(17) . . ?
C27 C25 C26 110.62(19) . . ?
C20 C25 C28 110.95(18) . . ?
C27 C25 C28 108.1(2) . . ?
C26 C25 C28 108.03(18) . . ?
C25 C26 H26A 109.5 . . ?
C25 C26 H26B 109.5 . . ?
H26A C26 H26B 109.5 . . ?
C25 C26 H26C 109.5 . . ?
H26A C26 H26C 109.5 . . ?
H26B C26 H26C 109.5 . . ?
C25 C27 H27A 109.5 . . ?
C25 C27 H27B 109.5 . . ?
H27A C27 H27B 109.5 . . ?
C25 C27 H27C 109.5 . . ?
H27A C27 H27C 109.5 . . ?
H27B C27 H27C 109.5 . . ?
C25 C28 H28A 109.5 . . ?
C25 C28 H28B 109.5 . . ?
H28A C28 H28B 109.5 . . ?
C25 C28 H28C 109.5 . . ?
H28A C28 H28C 109.5 . . ?
H28B C28 H28C 109.5 . . ?
N1 C29 C30 122.46(18) . . ?
N1 C29 H29 118.8 . . ?
C30 C29 H29 118.8 . . ?
C31 C30 C29 118.89(18) . . ?
C31 C30 H30 120.6 . . ?
C29 C30 H30 120.6 . . ?
C30 C31 C32 119.39(16) . . ?
C30 C31 H31 120.3 . . ?
C32 C31 H31 120.3 . . ?
C31 C32 C33 118.73(17) . . ?
C31 C32 H32 120.6 . . ?
C33 C32 H32 120.6 . . ?
N1 C33 C32 122.16(15) . . ?
N1 C33 C34 114.84(13) . . ?
C32 C33 C34 122.98(15) . . ?
N2 C34 C33 119.46(14) . . ?
N2 C34 H34 120.3 . . ?
C33 C34 H34 120.3 . . ?
N2 C35 C39 107.92(14) . . ?
N2 C35 C36 108.76(13) . . ?
C39 C35 C36 109.29(14) . . ?
N2 C35 H35 110.3 . . ?
C39 C35 H35 110.3 . . ?
C36 C35 H35 110.3 . . ?
C35 C36 C37 114.46(16) . . ?
C35 C36 H36A 108.6 . . ?
C37 C36 H36A 108.6 . . ?
C35 C36 H36B 108.6 . . ?
C37 C36 H36B 108.6 . . ?
H36A C36 H36B 107.6 . . ?
N3 C37 C41 107.88(18) . . ?
N3 C37 C36 107.90(15) . . ?
C41 C37 C36 109.58(18) . . ?
N3 C37 C40 110.00(19) . . ?
C41 C37 C40 109.5(2) . . ?
C36 C37 C40 111.90(17) . . ?
N3 C38 C43 108.34(18) . . ?
N3 C38 C42 110.2(2) . . ?
C43 C38 C42 109.10(19) . . ?
N3 C38 C39 108.98(15) . . ?
C43 C38 C39 107.81(19) . . ?
C42 C38 C39 112.26(18) . . ?
C35 C39 C38 114.44(17) . . ?
C35 C39 H39A 108.7 . . ?
C38 C39 H39A 108.7 . . ?
C35 C39 H39B 108.7 . . ?
C38 C39 H39B 108.7 . . ?
H39A C39 H39B 107.6 . . ?
C37 C40 H40A 109.5 . . ?
C37 C40 H40B 109.5 . . ?
H40A C40 H40B 109.5 . . ?
C37 C40 H40C 109.5 . . ?
H40A C40 H40C 109.5 . . ?
H40B C40 H40C 109.5 . . ?
C37 C41 H41A 109.5 . . ?
C37 C41 H41B 109.5 . . ?
H41A C41 H41B 109.5 . . ?
C37 C41 H41C 109.5 . . ?
H41A C41 H41C 109.5 . . ?
H41B C41 H41C 109.5 . . ?
C38 C42 H42A 109.5 . . ?
C38 C42 H42B 109.5 . . ?
H42A C42 H42B 109.5 . . ?
C38 C42 H42C 109.5 . . ?
H42A C42 H42C 109.5 . . ?
H42B C42 H42C 109.5 . . ?
C38 C43 H43A 109.5 . . ?
C38 C43 H43B 109.5 . . ?
H43A C43 H43B 109.5 . . ?
C38 C43 H43C 109.5 . . ?
H43A C43 H43C 109.5 . . ?
H43B C43 H43C 109.5 . . ?

loop_
_geom_bond_atom_site_label_1
_geom_bond_atom_site_label_2
_geom_bond_distance
_geom_bond_site_symmetry_2
_geom_bond_publ_flag
Co1 O3 2.004(2) . ?
Co1 O2 2.021(2) . ?
Co1 O1 2.025(2) . ?
Co1 O4 2.058(2) . ?
Co1 N1 2.085(2) . ?
Co1 N2 2.135(2) . ?
Ni1 O3 2.0065(14) . ?
Ni1 O1 2.0226(14) . ?
Ni1 O2 2.0323(15) . ?
Ni1 O4 2.0553(15) . ?
Ni1 N1 2.0881(16) . ?
Ni1 N2 2.1238(16) . ?
O1 C1 1.2830(18) . ?
O2 C2 1.2762(18) . ?
O3 C15 1.2786(18) . ?
O4 C16 1.2806(19) . ?
O5 N3 1.279(2) . ?
N1 C29 1.332(2) . ?
N1 C33 1.343(2) . ?
N2 C34 1.2679(19) . ?
N2 C35 1.472(2) . ?
N3 C37 1.488(3) . ?
N3 C38 1.494(3) . ?
C1 C6 1.434(2) . ?
C1 C2 1.468(2) . ?
C2 C3 1.432(2) . ?
C3 C4 1.363(2) . ?
C3 C7 1.530(2) . ?
C4 C5 1.418(2) . ?
C4 H4 0.9400 . ?
C5 C6 1.365(2) . ?
C5 H5 0.9400 . ?
C6 C11 1.531(2) . ?
C7 C8 1.527(3) . ?
C7 C9 1.529(3) . ?
C7 C10 1.533(3) . ?
C8 H8A 0.9700 . ?
C8 H8B 0.9700 . ?
C8 H8C 0.9700 . ?
C9 H9A 0.9700 . ?
C9 H9B 0.9700 . ?
C9 H9C 0.9700 . ?
C10 H10A 0.9700 . ?
C10 H10B 0.9700 . ?
C10 H10C 0.9700 . ?
C11 C13 1.531(2) . ?
C11 C12 1.533(2) . ?
C11 C14 1.538(2) . ?
C12 H12A 0.9700 . ?
C12 H12B 0.9700 . ?
C12 H12C 0.9700 . ?
C13 H13A 0.9700 . ?
C13 H13B 0.9700 . ?
C13 H13C 0.9700 . ?
C14 H14A 0.9700 . ?
C14 H14B 0.9700 . ?
C14 H14C 0.9700 . ?
C15 C20 1.432(2) . ?
C15 C16 1.463(2) . ?
C16 C17 1.439(2) . ?
C17 C18 1.358(3) . ?
C17 C21 1.529(3) . ?
C18 C19 1.410(3) . ?
C18 H18 0.9400 . ?
C19 C20 1.362(3) . ?
C19 H19 0.9400 . ?
C20 C25 1.525(3) . ?
C21 C22 1.523(3) . ?
C21 C23 1.532(3) . ?
C21 C24 1.534(3) . ?
C22 H22A 0.9700 . ?
C22 H22B 0.9700 . ?
C22 H22C 0.9700 . ?
C23 H23A 0.9700 . ?
C23 H23B 0.9700 . ?
C23 H23C 0.9700 . ?
C24 H24A 0.9700 . ?
C24 H24B 0.9700 . ?
C24 H24C 0.9700 . ?
C25 C27 1.532(3) . ?
C25 C26 1.534(3) . ?
C25 C28 1.540(3) . ?
C26 H26A 0.9700 . ?
C26 H26B 0.9700 . ?
C26 H26C 0.9700 . ?
C27 H27A 0.9700 . ?
C27 H27B 0.9700 . ?
C27 H27C 0.9700 . ?
C28 H28A 0.9700 . ?
C28 H28B 0.9700 . ?
C28 H28C 0.9700 . ?
C29 C30 1.383(2) . ?
C29 H29 0.9400 . ?
C30 C31 1.367(3) . ?
C30 H30 0.9400 . ?
C31 C32 1.377(3) . ?
C31 H31 0.9400 . ?
C32 C33 1.381(2) . ?
C32 H32 0.9400 . ?
C33 C34 1.463(2) . ?
C34 H34 0.9400 . ?
C35 C39 1.516(2) . ?
C35 C36 1.517(2) . ?
C35 H35 0.9900 . ?
C36 C37 1.528(2) . ?
C36 H36A 0.9800 . ?
C36 H36B 0.9800 . ?
C37 C41 1.522(3) . ?
C37 C40 1.541(3) . ?
C38 C43 1.528(3) . ?
C38 C42 1.531(3) . ?
C38 C39 1.531(3) . ?
C39 H39A 0.9800 . ?
C39 H39B 0.9800 . ?
C40 H40A 0.9700 . ?
C40 H40B 0.9700 . ?
C40 H40C 0.9700 . ?
C41 H41A 0.9700 . ?
C41 H41B 0.9700 . ?
C41 H41C 0.9700 . ?
C42 H42A 0.9700 . ?
C42 H42B 0.9700 . ?
C42 H42C 0.9700 . ?
C43 H43A 0.9700 . ?
C43 H43B 0.9700 . ?
C43 H43C 0.9700 . ?
